data_7058728
loop_
_publ_author_name
'Mello, Melina de Azevedo'
'Rodrigues, J\'essica Fonseca'
'Salgueiro Soares, Thiago Andr\'e'
'Silva, Germana Michelle de Medeiros e'
'Piquini, Paulo Cesar'
'Tirloni, B\'arbara'
'Machado, Giovanna'
'Lang, Ernesto Schulz'

_publ_section_title
;
 Synthesis and characterisation of
 [Cu4In(PPh3)3SePh(\m-SePh)3(\m3-SePh)3], and its application as a
 precursor of a sensitizer for a photocatalyst
;
_journal_issue 35
_journal_name_full 'New Journal of Chemistry'
_journal_page_first 14196
_journal_paper_doi 10.1039/C9NJ02046B
_journal_volume 43
_journal_year 2019
_chemical_formula_moiety 'C96  H80  P3  Cu4  Se7  In1'
_chemical_formula_sum 'C96 H80 Cu4 In P3 Se7'
_chemical_formula_weight 2248.21
_chemical_properties_physical Heat-sensitive,Light-sensitive,Photo-sensitive
_space_group_crystal_system monoclinic
_space_group_IT_number 14
_space_group_name_Hall '-P 2yn'
_space_group_name_H-M_alt 'P 1 21/n 1'
_symmetry_space_group_name_Hall '-P 2yn'
_symmetry_space_group_name_H-M 'P 1 21/n 1'
_atom_sites_solution_hydrogens geom
_audit_conform_dict_location ftp://ftp.iucr.org/pub/cif_core.dic
_audit_conform_dict_name cif_core.dic
_audit_conform_dict_version 2.4.3
_audit_creation_date 2018-12-19T15:53:19-00:00
_audit_creation_method 'WinGX routine CIF_UPDATE'
_audit_update_record
;
2019-04-21 deposited with the CCDC.    2019-08-06 downloaded from the CCDC.
;
_cell_angle_alpha 90
_cell_angle_beta 98.9290(10)
_cell_angle_gamma 90
_cell_formula_units_Z 4
_cell_length_a 14.6082(4)
_cell_length_b 25.0963(7)
_cell_length_c 24.9110(6)
_cell_measurement_reflns_used 9961
_cell_measurement_temperature 296(2)
_cell_measurement_theta_max 25.99
_cell_measurement_theta_min 2.32
_cell_volume 9022.0(4)
_computing_cell_refinement 'Bruker SAINT'
_computing_data_collection 'Bruker APEX2'
_computing_data_reduction 'Bruker SAINT'
_computing_molecular_graphics 'Ortep for Windows (Farrugia, 2012)'
_computing_publication_material 'WinGX publication routines (Farrugia, 2012)'
_computing_structure_refinement 'SHELXL-2018/3 (Sheldrick, 2018)'
_computing_structure_solution 'SHELXS-97 (Sheldrick, 2008)'
_diffrn_ambient_temperature 296(2)
_diffrn_measured_fraction_theta_full 0.999
_diffrn_measured_fraction_theta_max 0.998
_diffrn_measurement_device_type 'Bruker APEX-II CCD'
_diffrn_measurement_method '\f and \w scans'
_diffrn_radiation_type MoK\a
_diffrn_radiation_wavelength 0.71073
_diffrn_reflns_av_R_equivalents 0.0458
_diffrn_reflns_av_unetI/netI 0.0470
_diffrn_reflns_Laue_measured_fraction_full 0.999
_diffrn_reflns_Laue_measured_fraction_max 0.998
_diffrn_reflns_limit_h_max 20
_diffrn_reflns_limit_h_min -20
_diffrn_reflns_limit_k_max 34
_diffrn_reflns_limit_k_min -34
_diffrn_reflns_limit_l_max 34
_diffrn_reflns_limit_l_min -34
_diffrn_reflns_number 131105
_diffrn_reflns_point_group_measured_fraction_full 0.999
_diffrn_reflns_point_group_measured_fraction_max 0.998
_diffrn_reflns_theta_full 25.242
_diffrn_reflns_theta_max 29.666
_diffrn_reflns_theta_min 1.743
_exptl_absorpt_coefficient_mu 4.101
_exptl_absorpt_correction_T_max 0.7459
_exptl_absorpt_correction_T_min 0.6215
_exptl_absorpt_correction_type multi-scan
_exptl_absorpt_process_details
;
SADABS (Bruker, 2007) was used to perform the data
scaling and semi-empirical absorption correction
based on symmetry-related reflections.
;
_exptl_crystal_colour yellow
_exptl_crystal_density_diffrn 1.655
_exptl_crystal_density_method 'not measured'
_exptl_crystal_description block
_exptl_crystal_F_000 4416
_exptl_crystal_recrystallization_method 'Re-crystallisation from solvent: Methanol'
_exptl_crystal_size_max 0.380
_exptl_crystal_size_mid 0.250
_exptl_crystal_size_min 0.220
_refine_diff_density_max 0.591
_refine_diff_density_min -0.737
_refine_diff_density_rms 0.084
_refine_ls_extinction_method none
_refine_ls_goodness_of_fit_ref 0.986
_refine_ls_hydrogen_treatment constr
_refine_ls_matrix_type full
_refine_ls_number_parameters 808
_refine_ls_number_reflns 25490
_refine_ls_number_restraints 0
_refine_ls_restrained_S_all 0.986
_refine_ls_R_factor_all 0.0785
_refine_ls_R_factor_gt 0.0376
_refine_ls_shift/su_max 0.002
_refine_ls_shift/su_mean 0.000
_refine_ls_structure_factor_coef Fsqd
_refine_ls_weighting_details 'w=1/[\s^2^(Fo^2^)+(0.0354P)^2^+5.0882P] where P=(Fo^2^+2Fc^2^)/3'
_refine_ls_weighting_scheme calc
_refine_ls_wR_factor_gt 0.0745
_refine_ls_wR_factor_ref 0.0862
_reflns_Friedel_coverage 0.000
_reflns_number_gt 16687
_reflns_number_total 25490
_reflns_threshold_expression 'I > 2\s(I)'
_cod_data_source_file c9nj02046b1.cif
_cod_data_source_block cluster
_cod_depositor_comments
;
The following automatic conversions were performed:

'_exptl_absorpt_correction_type' value 'Multi-scan' changed to
'multi-scan' according to
/home/data/users/saulius/crontab/automatic-downloads/rss-feeds/RSC/lib/dictionaries/cif_core.dic
dictionary named 'cif_core.dic' version 2.4.2 from 2011-04-26.

Automatic conversion script
Id: cif_fix_values 4973 2017-02-22 13:04:09Z antanas 

 Adding full bibliography for 7058728.cif.
;
_cod_database_code 7058728
_shelx_shelxl_version_number 2018/3
_shelx_space_group_comment
;
The symmetry employed for this shelxl refinement is uniquely defined
by the following loop, which should always be used as a source of
symmetry information in preference to the above space-group names.
They are only intended as comments.
;
_shelx_estimated_absorpt_t_min 0.305
_shelx_estimated_absorpt_t_max 0.466

loop_
_space_group_symop_operation_xyz
'x, y, z'
'-x+1/2, y+1/2, -z+1/2'
'-x, -y, -z'
'x-1/2, -y-1/2, z-1/2'

loop_
_atom_site_label
_atom_site_type_symbol
_atom_site_fract_x
_atom_site_fract_y
_atom_site_fract_z
_atom_site_U_iso_or_equiv
_atom_site_adp_type
_atom_site_occupancy
_atom_site_site_symmetry_order
_atom_site_calc_flag
_atom_site_refinement_flags_posn
_atom_site_refinement_flags_adp
C1 C 0.16576(15) 0.70956(9) 0.35169(6) 0.0388(7) Uani 1 1 d G .
C2 C 0.12838(15) 0.73664(9) 0.39188(9) 0.0543(9) Uani 1 1 d G .
H2 H 0.080162 0.760689 0.382342 0.065 Uiso 1 1 calc R U
C3 C 0.16307(19) 0.72778(11) 0.44632(7) 0.0750(13) Uani 1 1 d G .
H3 H 0.138059 0.745892 0.473206 0.090 Uiso 1 1 calc R U
C4 C 0.2351(2) 0.69183(11) 0.46057(6) 0.0754(13) Uani 1 1 d G .
H4 H 0.258349 0.685901 0.496989 0.091 Uiso 1 1 calc R U
C5 C 0.27252(16) 0.66475(10) 0.42038(9) 0.0649(11) Uani 1 1 d G .
H5 H 0.320743 0.640706 0.429910 0.078 Uiso 1 1 calc R U
C6 C 0.23784(16) 0.67362(9) 0.36594(8) 0.0504(9) Uani 1 1 d G .
H6 H 0.262847 0.655501 0.339046 0.061 Uiso 1 1 calc R U
C7 C 0.63735(15) 0.69587(8) 0.26349(8) 0.0409(7) Uani 1 1 d G .
C8 C 0.71912(15) 0.67249(10) 0.25319(9) 0.0529(9) Uani 1 1 d G .
H8 H 0.751263 0.687256 0.227379 0.063 Uiso 1 1 calc R U
C9 C 0.75284(15) 0.62704(10) 0.28146(11) 0.0712(12) Uani 1 1 d G .
H9 H 0.807544 0.611394 0.274567 0.085 Uiso 1 1 calc R U
C10 C 0.7048(2) 0.60497(8) 0.32003(11) 0.0743(13) Uani 1 1 d G .
H10 H 0.727349 0.574557 0.338946 0.089 Uiso 1 1 calc R U
C11 C 0.62302(19) 0.62835(10) 0.33033(10) 0.0775(13) Uani 1 1 d G .
H11 H 0.590872 0.613581 0.356138 0.093 Uiso 1 1 calc R U
C12 C 0.58930(14) 0.67380(10) 0.30206(9) 0.0581(10) Uani 1 1 d G .
H12 H 0.534589 0.689442 0.308951 0.070 Uiso 1 1 calc R U
C13 C 0.08404(15) 0.65886(7) 0.25250(8) 0.0372(7) Uani 1 1 d G .
C14 C 0.09147(16) 0.64713(8) 0.19882(7) 0.0471(8) Uani 1 1 d G .
H14 H 0.117259 0.671906 0.177765 0.057 Uiso 1 1 calc R U
C15 C 0.06036(17) 0.59837(10) 0.17660(7) 0.0582(10) Uani 1 1 d G .
H15 H 0.065340 0.590527 0.140677 0.070 Uiso 1 1 calc R U
C16 C 0.02182(18) 0.56134(8) 0.20806(10) 0.0623(10) Uani 1 1 d G .
H16 H 0.001009 0.528720 0.193195 0.075 Uiso 1 1 calc R U
C17 C 0.01439(18) 0.57307(8) 0.26175(9) 0.0604(10) Uani 1 1 d G .
H17 H -0.011402 0.548292 0.282801 0.072 Uiso 1 1 calc R U
C18 C 0.04549(17) 0.62183(9) 0.28397(6) 0.0501(9) Uani 1 1 d G .
H18 H 0.040517 0.629671 0.319890 0.060 Uiso 1 1 calc R U
C19 C 0.27533(15) 0.65067(9) 0.12962(7) 0.0414(8) Uani 1 1 d G .
C20 C 0.28791(17) 0.59593(9) 0.12636(9) 0.0569(10) Uani 1 1 d G .
H20 H 0.327721 0.578354 0.153403 0.068 Uiso 1 1 calc R U
C21 C 0.2410(2) 0.56746(8) 0.08270(11) 0.0831(15) Uani 1 1 d G .
H21 H 0.249405 0.530838 0.080521 0.100 Uiso 1 1 calc R U
C22 C 0.1815(2) 0.59373(13) 0.04228(9) 0.0865(16) Uani 1 1 d G .
H22 H 0.150093 0.574684 0.013067 0.104 Uiso 1 1 calc R U
C23 C 0.16891(17) 0.64847(13) 0.04553(8) 0.0839(15) Uani 1 1 d G .
H23 H 0.129096 0.666046 0.018495 0.101 Uiso 1 1 calc R U
C24 C 0.21583(18) 0.67694(9) 0.08920(9) 0.0620(11) Uani 1 1 d G .
H24 H 0.207411 0.713563 0.091377 0.074 Uiso 1 1 calc R U
C25 C 0.59669(12) 0.91974(9) 0.21814(9) 0.0421(8) Uani 1 1 d G .
C26 C 0.63573(17) 0.89628(9) 0.17649(9) 0.0579(10) Uani 1 1 d G .
H26 H 0.603068 0.870417 0.154634 0.070 Uiso 1 1 calc R U
C27 C 0.72359(17) 0.91149(12) 0.16751(10) 0.0726(12) Uani 1 1 d G .
H27 H 0.749709 0.895793 0.139640 0.087 Uiso 1 1 calc R U
C28 C 0.77241(13) 0.95015(12) 0.20018(12) 0.0767(13) Uani 1 1 d G .
H28 H 0.831193 0.960320 0.194166 0.092 Uiso 1 1 calc R U
C29 C 0.73337(17) 0.97361(10) 0.24183(11) 0.0747(13) Uani 1 1 d G .
H29 H 0.766036 0.999472 0.263686 0.090 Uiso 1 1 calc R U
C30 C 0.64551(17) 0.95840(9) 0.25081(9) 0.0574(10) Uani 1 1 d G .
H30 H 0.619394 0.974097 0.278681 0.069 Uiso 1 1 calc R U
C31 C 0.40608(14) 0.99956(8) 0.09335(9) 0.0386(7) Uani 1 1 d G .
C32 C 0.48821(17) 0.97401(8) 0.08712(11) 0.0699(12) Uani 1 1 d G .
H32 H 0.492498 0.937113 0.089947 0.084 Uiso 1 1 calc R U
C33 C 0.56392(14) 1.00361(12) 0.07667(13) 0.0967(18) Uani 1 1 d G .
H33 H 0.618864 0.986515 0.072510 0.116 Uiso 1 1 calc R U
C34 C 0.55751(16) 1.05875(12) 0.07245(12) 0.0818(14) Uani 1 1 d G .
H34 H 0.608162 1.078556 0.065463 0.098 Uiso 1 1 calc R U
C35 C 0.4754(2) 1.08430(7) 0.07868(12) 0.0771(14) Uani 1 1 d G .
H35 H 0.471094 1.121197 0.075853 0.093 Uiso 1 1 calc R U
C36 C 0.39967(16) 1.05470(9) 0.08913(10) 0.0608(10) Uani 1 1 d G .
H36 H 0.344726 1.071796 0.093290 0.073 Uiso 1 1 calc R U
C37 C 0.66847(12) 0.67471(10) 0.10726(9) 0.0431(8) Uani 1 1 d G .
C38 C 0.69638(16) 0.72740(9) 0.10396(10) 0.0546(9) Uani 1 1 d G .
H38 H 0.652308 0.754192 0.096259 0.066 Uiso 1 1 calc R U
C39 C 0.79015(19) 0.74006(10) 0.11218(11) 0.0762(13) Uani 1 1 d G .
H39 H 0.808815 0.775315 0.109970 0.091 Uiso 1 1 calc R U
C40 C 0.85601(12) 0.70002(15) 0.12369(12) 0.0905(16) Uani 1 1 d G .
H40 H 0.918752 0.708488 0.129186 0.109 Uiso 1 1 calc R U
C41 C 0.82811(16) 0.64733(13) 0.12699(11) 0.0838(15) Uani 1 1 d G .
H41 H 0.872182 0.620538 0.134691 0.101 Uiso 1 1 calc R U
C42 C 0.73434(18) 0.63467(8) 0.11877(10) 0.0657(11) Uani 1 1 d G .
H42 H 0.715675 0.599415 0.120980 0.079 Uiso 1 1 calc R U
C43 C 0.23340(15) 0.95820(9) 0.03875(7) 0.0385(7) Uani 1 1 d G .
C44 C 0.15697(19) 0.92449(10) 0.03166(9) 0.0849(16) Uani 1 1 d G .
H44 H 0.148535 0.900258 0.058717 0.102 Uiso 1 1 calc R U
C45 C 0.09314(18) 0.92700(12) -0.01586(11) 0.1020(19) Uani 1 1 d G .
H45 H 0.042005 0.904449 -0.020600 0.122 Uiso 1 1 calc R U
C46 C 0.10574(19) 0.96322(13) -0.05629(8) 0.0777(14) Uani 1 1 d G .
H46 H 0.063040 0.964897 -0.088085 0.093 Uiso 1 1 calc R U
C47 C 0.1822(2) 0.99692(12) -0.04920(8) 0.0844(15) Uani 1 1 d G .
H47 H 0.190606 1.021155 -0.076255 0.101 Uiso 1 1 calc R U
C48 C 0.24600(16) 0.99441(11) -0.00168(9) 0.0726(13) Uani 1 1 d G .
H48 H 0.297137 1.016965 0.003062 0.087 Uiso 1 1 calc R U
C49 C 0.12245(14) 0.85129(10) 0.15358(10) 0.0522(9) Uani 1 1 d G .
C50 C 0.0736(2) 0.89853(10) 0.15601(11) 0.0731(12) Uani 1 1 d G .
H50 H 0.097733 0.925425 0.179741 0.088 Uiso 1 1 calc R U
C51 C -0.0114(2) 0.90556(13) 0.12298(15) 0.1032(19) Uani 1 1 d G .
H51 H -0.044096 0.937161 0.124608 0.124 Uiso 1 1 calc R U
C52 C -0.04750(16) 0.86535(17) 0.08751(13) 0.109(2) Uani 1 1 d G .
H52 H -0.104356 0.870057 0.065414 0.130 Uiso 1 1 calc R U
C53 C 0.0014(2) 0.81812(14) 0.08508(12) 0.0989(18) Uani 1 1 d G .
H53 H -0.022786 0.791217 0.061353 0.119 Uiso 1 1 calc R U
C54 C 0.0863(2) 0.81108(10) 0.11811(12) 0.0689(11) Uani 1 1 d G .
H54 H 0.119044 0.779480 0.116486 0.083 Uiso 1 1 calc R U
C55 C 0.02698(14) 0.76483(8) 0.27728(10) 0.0415(8) Uani 1 1 d G .
C56 C 0.03764(17) 0.81920(9) 0.26957(11) 0.0696(12) Uani 1 1 d G .
H56 H 0.095545 0.832944 0.266086 0.083 Uiso 1 1 calc R U
C57 C -0.0382(2) 0.85302(7) 0.26708(11) 0.0823(16) Uani 1 1 d G .
H57 H -0.031118 0.889400 0.261931 0.099 Uiso 1 1 calc R U
C58 C -0.12479(18) 0.83248(11) 0.27230(11) 0.0740(13) Uani 1 1 d G .
H58 H -0.175569 0.855111 0.270633 0.089 Uiso 1 1 calc R U
C59 C -0.13545(13) 0.77811(12) 0.28000(13) 0.0875(15) Uani 1 1 d G .
H59 H -0.193359 0.764366 0.283489 0.105 Uiso 1 1 calc R U
C60 C -0.05957(17) 0.74429(8) 0.28249(12) 0.0792(14) Uani 1 1 d G .
H60 H -0.066697 0.707909 0.287644 0.095 Uiso 1 1 calc R U
C61 C 0.37244(16) 0.80277(10) 0.02843(7) 0.0416(8) Uani 1 1 d G .
C62 C 0.27626(16) 0.80090(14) 0.01733(10) 0.0804(14) Uani 1 1 d G .
H62 H 0.241540 0.803814 0.045486 0.096 Uiso 1 1 calc R U
C63 C 0.23197(16) 0.79466(15) -0.03585(12) 0.111(2) Uani 1 1 d G .
H63 H 0.167619 0.793407 -0.043276 0.133 Uiso 1 1 calc R U
C64 C 0.2839(2) 0.79030(13) -0.07793(8) 0.0867(16) Uani 1 1 d G .
H64 H 0.254225 0.786128 -0.113512 0.104 Uiso 1 1 calc R U
C65 C 0.3800(2) 0.79218(13) -0.06683(8) 0.0855(15) Uani 1 1 d G .
H65 H 0.414753 0.789258 -0.094985 0.103 Uiso 1 1 calc R U
C66 C 0.42433(16) 0.79841(12) -0.01365(10) 0.0671(12) Uani 1 1 d G .
H66 H 0.488676 0.799666 -0.006223 0.081 Uiso 1 1 calc R U
C67 C 0.6182(2) 0.90898(9) 0.38886(10) 0.0570(10) Uani 1 1 d G .
C68 C 0.68989(17) 0.94591(13) 0.39760(11) 0.0800(14) Uani 1 1 d G .
H68 H 0.748366 0.936938 0.390102 0.096 Uiso 1 1 calc R U
C69 C 0.6742(3) 0.99626(11) 0.41756(12) 0.0988(18) Uani 1 1 d G .
H69 H 0.722110 1.020977 0.423406 0.119 Uiso 1 1 calc R U
C70 C 0.5868(3) 1.00968(9) 0.42877(12) 0.100(2) Uani 1 1 d G .
H70 H 0.576234 1.043366 0.442116 0.120 Uiso 1 1 calc R U
C71 C 0.5151(2) 0.97274(14) 0.42002(12) 0.0909(16) Uani 1 1 d G .
H71 H 0.456613 0.981715 0.427523 0.109 Uiso 1 1 calc R U
C72 C 0.53082(18) 0.92239(12) 0.40007(11) 0.0715(12) Uani 1 1 d G .
H72 H 0.482867 0.897676 0.394220 0.086 Uiso 1 1 calc R U
C73 C 0.50484(14) 0.65874(9) 0.02860(6) 0.0374(7) Uani 1 1 d G .
C74 C 0.40959(13) 0.66170(10) 0.01219(8) 0.0538(9) Uani 1 1 d G .
H74 H 0.370488 0.667345 0.037752 0.065 Uiso 1 1 calc R U
C75 C 0.37279(14) 0.65623(11) -0.04243(9) 0.0724(12) Uani 1 1 d G .
H75 H 0.309064 0.658208 -0.053411 0.087 Uiso 1 1 calc R U
C76 C 0.4312(2) 0.64779(11) -0.08064(6) 0.0707(13) Uani 1 1 d G .
H76 H 0.406616 0.644126 -0.117185 0.085 Uiso 1 1 calc R U
C77 C 0.52649(18) 0.64483(11) -0.06423(7) 0.0663(12) Uani 1 1 d G .
H77 H 0.565592 0.639180 -0.089797 0.080 Uiso 1 1 calc R U
C78 C 0.56329(13) 0.65030(10) -0.00961(8) 0.0527(9) Uani 1 1 d G .
H78 H 0.627017 0.648317 0.001365 0.063 Uiso 1 1 calc R U
C79 C 0.24392(14) 1.00030(8) 0.14526(7) 0.0363(7) Uani 1 1 d G .
C80 C 0.16561(15) 1.02888(9) 0.12310(7) 0.0504(9) Uani 1 1 d G .
H80 H 0.143926 1.026955 0.086021 0.060 Uiso 1 1 calc R U
C81 C 0.11970(14) 1.06035(10) 0.15635(10) 0.0647(11) Uani 1 1 d G .
H81 H 0.067307 1.079476 0.141526 0.078 Uiso 1 1 calc R U
C82 C 0.15211(17) 1.06323(10) 0.21177(9) 0.0673(12) Uani 1 1 d G .
H82 H 0.121395 1.084285 0.234017 0.081 Uiso 1 1 calc R U
C83 C 0.23042(18) 1.03465(11) 0.23393(6) 0.0713(12) Uani 1 1 d G .
H83 H 0.252102 1.036574 0.271004 0.086 Uiso 1 1 calc R U
C84 C 0.27633(15) 1.00318(10) 0.20067(8) 0.0559(10) Uani 1 1 d G .
H84 H 0.328722 0.984052 0.215500 0.067 Uiso 1 1 calc R U
C85 C 0.3490(2) 0.81484(12) 0.36900(10) 0.0667(12) Uani 1 1 d G .
C86 C 0.2966(2) 0.86018(14) 0.35401(12) 0.105(2) Uani 1 1 d G .
H86 H 0.277526 0.867793 0.317441 0.126 Uiso 1 1 calc R U
C87 C 0.2726(3) 0.89412(15) 0.39366(19) 0.148(3) Uani 1 1 d G .
H87 H 0.237468 0.924456 0.383626 0.177 Uiso 1 1 calc R U
C88 C 0.3010(3) 0.88274(18) 0.44831(16) 0.169(4) Uani 1 1 d G .
H88 H 0.284944 0.905453 0.474841 0.203 Uiso 1 1 calc R U
C89 C 0.3534(3) 0.83740(19) 0.46331(9) 0.168(4) Uani 1 1 d G .
H89 H 0.372477 0.829787 0.499871 0.201 Uiso 1 1 calc R U
C90 C 0.3774(3) 0.80345(14) 0.42365(11) 0.114(2) Uani 1 1 d G .
H90 H 0.412536 0.773123 0.433688 0.137 Uiso 1 1 calc R U
C91 C 0.5373(2) 0.59270(7) 0.12157(9) 0.0475(8) Uani 1 1 d G .
C92 C 0.5389(2) 0.58130(10) 0.17631(8) 0.0579(10) Uani 1 1 d G .
H92 H 0.543998 0.608797 0.201633 0.069 Uiso 1 1 calc R U
C93 C 0.5328(2) 0.52881(12) 0.19322(10) 0.0856(15) Uani 1 1 d G .
H93 H 0.533908 0.521183 0.229843 0.103 Uiso 1 1 calc R U
C94 C 0.5252(3) 0.48771(8) 0.15537(14) 0.123(2) Uani 1 1 d G .
H94 H 0.521118 0.452592 0.166683 0.148 Uiso 1 1 calc R U
C95 C 0.5235(3) 0.49911(9) 0.10063(13) 0.141(3) Uani 1 1 d G .
H95 H 0.518418 0.471614 0.075312 0.169 Uiso 1 1 calc R U
C96 C 0.5296(3) 0.55160(10) 0.08373(8) 0.0899(17) Uani 1 1 d G .
H96 H 0.528508 0.559227 0.047101 0.108 Uiso 1 1 calc R U
P1 P 0.12986(6) 0.72262(3) 0.27917(3) 0.03627(18) Uani 1 1 d . .
P2 P 0.30900(6) 0.95788(3) 0.10471(3) 0.03261(17) Uani 1 1 d . .
P3 P 0.54444(6) 0.66200(3) 0.10121(3) 0.03510(18) Uani 1 1 d . .
Cu1 Cu 0.24900(3) 0.75465(2) 0.24150(2) 0.04314(10) Uani 1 1 d . .
Cu2 Cu 0.35829(3) 0.88107(2) 0.14586(2) 0.03860(9) Uani 1 1 d . .
Cu3 Cu 0.47510(3) 0.72209(2) 0.14828(2) 0.03848(9) Uani 1 1 d . .
Cu4 Cu 0.33286(3) 0.77998(2) 0.16040(2) 0.03670(9) Uani 1 1 d . .
Se1 Se 0.64621(3) 0.83816(2) 0.36791(2) 0.07489(14) Uani 1 1 d . .
Se2 Se 0.59507(2) 0.75767(2) 0.22118(2) 0.03741(7) Uani 1 1 d . .
Se3 Se 0.38351(2) 0.76662(2) 0.31606(2) 0.04380(8) Uani 1 1 d . .
Se4 Se 0.47323(2) 0.90263(2) 0.23111(2) 0.03914(8) Uani 1 1 d . .
Se5 Se 0.34254(2) 0.68799(2) 0.19105(2) 0.03590(7) Uani 1 1 d . .
Se6 Se 0.23875(2) 0.84491(2) 0.20025(2) 0.04041(8) Uani 1 1 d . .
Se7 Se 0.43890(2) 0.81172(2) 0.10045(2) 0.03541(7) Uani 1 1 d . .
In1 In 0.52194(2) 0.81814(2) 0.28754(2) 0.03537(6) Uani 1 1 d . .

loop_
_atom_site_aniso_label
_atom_site_aniso_U_11
_atom_site_aniso_U_22
_atom_site_aniso_U_33
_atom_site_aniso_U_23
_atom_site_aniso_U_13
_atom_site_aniso_U_12
C1 0.0381(18) 0.0378(18) 0.0413(16) 0.0018(13) 0.0084(13) -0.0059(15)
C2 0.053(2) 0.062(2) 0.0488(18) 0.0013(17) 0.0098(16) 0.009(2)
C3 0.089(3) 0.089(3) 0.048(2) -0.001(2) 0.015(2) 0.006(3)
C4 0.098(4) 0.077(3) 0.049(2) 0.009(2) 0.003(2) -0.008(3)
C5 0.065(3) 0.059(3) 0.066(2) 0.012(2) -0.005(2) 0.006(2)
C6 0.051(2) 0.044(2) 0.0547(19) 0.0047(16) 0.0036(16) -0.0017(18)
C7 0.0374(19) 0.0384(18) 0.0430(16) -0.0046(14) -0.0060(13) -0.0009(15)
C8 0.044(2) 0.048(2) 0.065(2) -0.0041(17) 0.0027(17) 0.0079(18)
C9 0.057(3) 0.056(3) 0.095(3) -0.010(2) -0.008(2) 0.018(2)
C10 0.069(3) 0.051(3) 0.094(3) 0.012(2) -0.014(2) 0.007(2)
C11 0.076(3) 0.070(3) 0.083(3) 0.032(2) 0.002(2) -0.006(3)
C12 0.050(2) 0.058(2) 0.065(2) 0.0151(19) 0.0060(18) 0.006(2)
C13 0.0288(17) 0.0361(18) 0.0469(16) 0.0003(13) 0.0064(13) 0.0004(14)
C14 0.0360(19) 0.054(2) 0.0526(18) -0.0029(16) 0.0092(15) -0.0031(17)
C15 0.046(2) 0.073(3) 0.056(2) -0.0203(19) 0.0090(17) -0.008(2)
C16 0.055(3) 0.048(2) 0.081(3) -0.019(2) 0.004(2) -0.008(2)
C17 0.065(3) 0.043(2) 0.075(3) 0.0038(19) 0.016(2) -0.013(2)
C18 0.059(2) 0.039(2) 0.0534(19) 0.0029(16) 0.0127(17) -0.0074(18)
C19 0.043(2) 0.046(2) 0.0379(15) -0.0060(14) 0.0126(14) -0.0078(16)
C20 0.073(3) 0.045(2) 0.053(2) -0.0056(16) 0.0119(18) -0.014(2)
C21 0.111(4) 0.065(3) 0.074(3) -0.025(2) 0.016(3) -0.033(3)
C22 0.085(4) 0.115(4) 0.061(3) -0.036(3) 0.015(2) -0.036(3)
C23 0.064(3) 0.132(5) 0.051(2) -0.014(3) -0.004(2) -0.002(3)
C24 0.061(3) 0.072(3) 0.050(2) -0.0065(19) 0.0001(18) 0.005(2)
C25 0.0343(18) 0.0368(18) 0.0522(18) 0.0122(15) -0.0032(14) -0.0027(15)
C26 0.049(2) 0.062(3) 0.063(2) 0.0057(19) 0.0104(18) -0.006(2)
C27 0.057(3) 0.088(3) 0.078(3) 0.018(2) 0.023(2) 0.000(3)
C28 0.042(2) 0.072(3) 0.113(4) 0.031(3) 0.005(2) -0.011(2)
C29 0.051(3) 0.058(3) 0.109(4) 0.005(2) -0.007(2) -0.016(2)
C30 0.044(2) 0.045(2) 0.078(2) -0.0018(19) -0.0056(18) -0.0044(18)
C31 0.0407(19) 0.0390(19) 0.0375(15) 0.0049(13) 0.0107(13) -0.0013(15)
C32 0.054(3) 0.060(3) 0.103(3) 0.035(2) 0.034(2) 0.012(2)
C33 0.059(3) 0.095(4) 0.146(5) 0.050(3) 0.046(3) 0.012(3)
C34 0.067(3) 0.089(4) 0.095(3) 0.017(3) 0.027(3) -0.027(3)
C35 0.101(4) 0.054(3) 0.086(3) -0.008(2) 0.047(3) -0.027(3)
C36 0.066(3) 0.042(2) 0.084(3) -0.0048(19) 0.041(2) -0.005(2)
C37 0.0345(18) 0.055(2) 0.0392(15) -0.0067(14) 0.0035(13) 0.0084(17)
C38 0.041(2) 0.065(3) 0.058(2) -0.0016(18) 0.0085(16) -0.0023(19)
C39 0.051(3) 0.096(4) 0.083(3) -0.005(3) 0.016(2) -0.019(3)
C40 0.040(3) 0.145(5) 0.085(3) -0.005(3) 0.006(2) -0.007(3)
C41 0.040(3) 0.116(4) 0.094(3) -0.002(3) 0.006(2) 0.026(3)
C42 0.045(2) 0.071(3) 0.080(3) -0.005(2) 0.0036(19) 0.019(2)
C43 0.0423(19) 0.0370(18) 0.0364(15) -0.0013(13) 0.0063(13) 0.0036(15)
C44 0.110(4) 0.079(3) 0.056(2) 0.012(2) -0.018(2) -0.038(3)
C45 0.109(4) 0.102(4) 0.079(3) 0.008(3) -0.035(3) -0.052(3)
C46 0.089(4) 0.083(3) 0.052(2) -0.006(2) -0.018(2) 0.011(3)
C47 0.070(3) 0.122(4) 0.056(2) 0.034(3) -0.005(2) 0.001(3)
C48 0.055(3) 0.103(4) 0.056(2) 0.033(2) -0.0029(19) -0.010(2)
C49 0.037(2) 0.053(2) 0.069(2) 0.0236(18) 0.0158(17) 0.0010(18)
C50 0.048(3) 0.065(3) 0.107(3) 0.022(2) 0.012(2) 0.018(2)
C51 0.055(3) 0.106(5) 0.145(5) 0.041(4) 0.005(3) 0.026(3)
C52 0.049(3) 0.120(5) 0.146(5) 0.042(4) -0.016(3) -0.001(3)
C53 0.060(3) 0.120(5) 0.111(4) 0.005(3) -0.005(3) -0.031(3)
C54 0.048(3) 0.068(3) 0.089(3) 0.006(2) 0.003(2) -0.005(2)
C55 0.045(2) 0.0408(19) 0.0392(15) 0.0017(13) 0.0075(14) 0.0026(16)
C56 0.086(3) 0.044(2) 0.091(3) 0.007(2) 0.056(3) 0.007(2)
C57 0.128(5) 0.046(2) 0.089(3) 0.019(2) 0.067(3) 0.030(3)
C58 0.086(4) 0.077(3) 0.057(2) -0.001(2) 0.000(2) 0.043(3)
C59 0.040(3) 0.080(4) 0.136(4) -0.028(3) -0.007(2) 0.008(2)
C60 0.038(2) 0.053(3) 0.144(4) -0.013(3) 0.002(2) 0.000(2)
C61 0.055(2) 0.0289(17) 0.0399(16) 0.0043(13) 0.0047(14) -0.0001(16)
C62 0.057(3) 0.123(4) 0.057(2) -0.004(2) -0.0041(19) 0.005(3)
C63 0.081(4) 0.156(6) 0.082(3) -0.006(4) -0.025(3) 0.008(4)
C64 0.128(5) 0.075(3) 0.049(2) 0.000(2) -0.014(3) 0.004(3)
C65 0.132(5) 0.085(3) 0.043(2) -0.003(2) 0.023(3) -0.014(3)
C66 0.088(3) 0.072(3) 0.0449(19) -0.0023(18) 0.022(2) -0.015(2)
C67 0.064(3) 0.060(2) 0.0404(17) 0.0007(16) -0.0111(17) -0.006(2)
C68 0.085(4) 0.074(3) 0.074(3) 0.005(2) -0.008(2) -0.028(3)
C69 0.127(5) 0.060(3) 0.099(4) 0.001(3) -0.015(3) -0.035(3)
C70 0.157(6) 0.054(3) 0.075(3) -0.001(2) -0.026(4) 0.003(4)
C71 0.108(4) 0.079(4) 0.081(3) -0.011(3) 0.001(3) 0.012(3)
C72 0.071(3) 0.065(3) 0.076(3) -0.008(2) 0.002(2) -0.008(2)
C73 0.0423(19) 0.0330(17) 0.0362(14) -0.0015(12) 0.0036(13) 0.0009(15)
C74 0.048(2) 0.063(2) 0.0477(18) -0.0012(17) -0.0003(16) 0.0043(19)
C75 0.067(3) 0.084(3) 0.058(2) -0.001(2) -0.018(2) -0.004(2)
C76 0.107(4) 0.059(3) 0.0411(19) -0.0001(17) -0.006(2) -0.006(3)
C77 0.097(4) 0.064(3) 0.0419(19) -0.0052(18) 0.024(2) -0.009(3)
C78 0.054(2) 0.057(2) 0.0484(18) -0.0071(16) 0.0127(16) -0.0029(19)
C79 0.0342(18) 0.0321(17) 0.0447(16) -0.0012(13) 0.0122(13) -0.0019(14)
C80 0.040(2) 0.052(2) 0.058(2) -0.0103(17) 0.0053(16) 0.0076(18)
C81 0.040(2) 0.065(3) 0.089(3) -0.019(2) 0.010(2) 0.014(2)
C82 0.055(3) 0.068(3) 0.084(3) -0.032(2) 0.027(2) 0.000(2)
C83 0.072(3) 0.090(3) 0.053(2) -0.024(2) 0.014(2) 0.012(3)
C84 0.058(2) 0.064(3) 0.0454(18) -0.0103(17) 0.0079(17) 0.013(2)
C85 0.057(3) 0.091(3) 0.057(2) -0.032(2) 0.0237(19) -0.039(2)
C86 0.068(3) 0.126(5) 0.121(4) -0.074(4) 0.014(3) 0.007(3)
C87 0.088(5) 0.171(7) 0.187(7) -0.124(6) 0.035(4) -0.010(4)
C88 0.142(7) 0.225(10) 0.165(7) -0.137(7) 0.104(6) -0.097(7)
C89 0.259(11) 0.184(8) 0.080(4) -0.066(5) 0.088(5) -0.112(8)
C90 0.175(6) 0.121(5) 0.055(3) -0.022(3) 0.042(3) -0.061(4)
C91 0.051(2) 0.0376(19) 0.0514(18) 0.0010(15) 0.0005(16) 0.0068(17)
C92 0.060(3) 0.052(2) 0.058(2) 0.0078(18) -0.0030(18) 0.004(2)
C93 0.100(4) 0.070(3) 0.082(3) 0.035(3) 0.001(3) 0.009(3)
C94 0.192(7) 0.042(3) 0.124(5) 0.026(3) -0.010(5) -0.003(4)
C95 0.269(9) 0.037(3) 0.106(4) -0.002(3) -0.002(5) -0.002(4)
C96 0.161(5) 0.037(2) 0.068(3) -0.005(2) 0.006(3) 0.010(3)
P1 0.0341(5) 0.0342(4) 0.0414(4) 0.0034(3) 0.0083(3) -0.0035(4)
P2 0.0358(4) 0.0296(4) 0.0329(3) 0.0024(3) 0.0068(3) 0.0034(4)
P3 0.0346(4) 0.0330(4) 0.0370(4) -0.0025(3) 0.0034(3) 0.0051(4)
Cu1 0.0403(2) 0.0462(2) 0.0439(2) 0.00696(17) 0.00939(17) -0.0086(2)
Cu2 0.0405(2) 0.0301(2) 0.0450(2) 0.00478(16) 0.00608(16) 0.00200(18)
Cu3 0.0339(2) 0.0394(2) 0.04139(19) -0.00539(16) 0.00349(15) 0.00600(18)
Cu4 0.0363(2) 0.0332(2) 0.04076(18) 0.00384(15) 0.00642(15) 0.00094(17)
Se1 0.0633(3) 0.0738(3) 0.0734(3) -0.0203(2) -0.0338(2) 0.0135(2)
Se2 0.03477(17) 0.03963(18) 0.03645(14) -0.00181(13) 0.00112(12) 0.00133(15)
Se3 0.03860(19) 0.0526(2) 0.04025(16) -0.00277(14) 0.00621(13) -0.00995(16)
Se4 0.03244(17) 0.03764(18) 0.04524(16) 0.00039(13) -0.00056(13) 0.00005(14)
Se5 0.04067(18) 0.03142(16) 0.03603(14) 0.00027(12) 0.00723(12) -0.00262(14)
Se6 0.03435(18) 0.03649(18) 0.05279(18) 0.00846(14) 0.01433(14) 0.00257(15)
Se7 0.03642(17) 0.03330(17) 0.03702(14) 0.00313(12) 0.00732(12) 0.00330(14)
In1 0.03148(12) 0.03889(13) 0.03407(10) -0.00187(9) -0.00022(8) -0.00251(10)

loop_
_atom_type_symbol
_atom_type_description
_atom_type_scat_dispersion_real
_atom_type_scat_dispersion_imag
_atom_type_scat_source
C C 0.0033 0.0016 'International Tables Vol C Tables 4.2.6.8 and 6.1.1.4'
H H 0.0000 0.0000 'International Tables Vol C Tables 4.2.6.8 and 6.1.1.4'
P P 0.1023 0.0942 'International Tables Vol C Tables 4.2.6.8 and 6.1.1.4'
Cu Cu 0.3201 1.2651 'International Tables Vol C Tables 4.2.6.8 and 6.1.1.4'
Se Se -0.0929 2.2259 'International Tables Vol C Tables 4.2.6.8 and 6.1.1.4'
In In -0.7276 1.3100 'International Tables Vol C Tables 4.2.6.8 and 6.1.1.4'

loop_
_geom_angle_atom_site_label_1
_geom_angle_atom_site_label_2
_geom_angle_atom_site_label_3
_geom_angle
C2 C1 C6 120.0
C2 C1 P1 122.60(12)
C6 C1 P1 117.24(12)
C3 C2 C1 120.0
C4 C3 C2 120.0
C5 C4 C3 120.0
C4 C5 C6 120.0
C5 C6 C1 120.0
C8 C7 C12 120.0
C8 C7 Se2 116.84(13)
C12 C7 Se2 123.15(13)
C9 C8 C7 120.0
C8 C9 C10 120.0
C9 C10 C11 120.0
C12 C11 C10 120.0
C11 C12 C7 120.0
C14 C13 C18 120.0
C14 C13 P1 117.27(12)
C18 C13 P1 122.70(12)
C13 C14 C15 120.0
C16 C15 C14 120.0
C15 C16 C17 120.0
C16 C17 C18 120.0
C17 C18 C13 120.0
C20 C19 C24 120.0
C20 C19 Se5 118.09(13)
C24 C19 Se5 121.91(13)
C19 C20 C21 120.0
C22 C21 C20 120.0
C21 C22 C23 120.0
C22 C23 C24 120.0
C23 C24 C19 120.0
C26 C25 C30 120.0
C26 C25 Se4 122.22(13)
C30 C25 Se4 117.74(13)
C25 C26 C27 120.0
C26 C27 C28 120.0
C29 C28 C27 120.0
C28 C29 C30 120.0
C29 C30 C25 120.0
C32 C31 C36 120.0
C32 C31 P2 117.34(14)
C36 C31 P2 122.62(14)
C31 C32 C33 120.0
C34 C33 C32 120.0
C33 C34 C35 120.0
C36 C35 C34 120.0
C35 C36 C31 120.0
C38 C37 C42 120.0
C38 C37 P3 117.28(14)
C42 C37 P3 122.55(14)
C37 C38 C39 120.0
C40 C39 C38 120.0
C41 C40 C39 120.0
C40 C41 C42 120.0
C41 C42 C37 120.0
C44 C43 C48 120.0
C44 C43 P2 118.16(13)
C48 C43 P2 121.57(13)
C45 C44 C43 120.0
C46 C45 C44 120.0
C47 C46 C45 120.0
C48 C47 C46 120.0
C47 C48 C43 120.0
C50 C49 C54 120.0
C50 C49 Se6 117.33(16)
C54 C49 Se6 122.67(16)
C49 C50 C51 120.0
C52 C51 C50 120.0
C51 C52 C53 120.0
C52 C53 C54 120.0
C53 C54 C49 120.0
C56 C55 C60 120.0
C56 C55 P1 117.51(14)
C60 C55 P1 122.49(14)
C55 C56 C57 120.0
C58 C57 C56 120.0
C57 C58 C59 120.0
C60 C59 C58 120.0
C59 C60 C55 120.0
C62 C61 C66 120.0
C62 C61 Se7 122.68(14)
C66 C61 Se7 117.32(14)
C63 C62 C61 120.0
C62 C63 C64 120.0
C63 C64 C65 120.0
C66 C65 C64 120.0
C65 C66 C61 120.0
C68 C67 C72 120.0
C68 C67 Se1 118.32(18)
C72 C67 Se1 121.42(18)
C69 C68 C67 120.0
C68 C69 C70 120.0
C69 C70 C71 120.0
C70 C71 C72 120.0
C71 C72 C67 120.0
C74 C73 C78 120.0
C74 C73 P3 116.15(12)
C78 C73 P3 123.73(12)
C73 C74 C75 120.0
C76 C75 C74 120.0
C77 C76 C75 120.0
C76 C77 C78 120.0
C77 C78 C73 120.0
C80 C79 C84 120.0
C80 C79 P2 123.13(12)
C84 C79 P2 116.87(12)
C79 C80 C81 120.0
C80 C81 C82 120.0
C83 C82 C81 120.0
C84 C83 C82 120.0
C83 C84 C79 120.0
C86 C85 C90 120.0
C86 C85 Se3 121.70(19)
C90 C85 Se3 118.31(19)
C87 C86 C85 120.0
C86 C87 C88 120.0
C89 C88 C87 120.0
C88 C89 C90 120.0
C89 C90 C85 120.0
C92 C91 C96 120.0
C92 C91 P3 118.51(14)
C96 C91 P3 121.49(14)
C93 C92 C91 120.0
C92 C93 C94 120.0
C93 C94 C95 120.0
C96 C95 C94 120.0
C95 C96 C91 120.0
C13 P1 C1 103.63(10)
C13 P1 C55 104.19(11)
C1 P1 C55 103.71(11)
C13 P1 Cu1 115.24(8)
C1 P1 Cu1 110.72(8)
C55 P1 Cu1 117.83(8)
C31 P2 C43 103.53(11)
C31 P2 C79 103.63(11)
C43 P2 C79 101.53(11)
C31 P2 Cu2 111.20(8)
C43 P2 Cu2 121.22(8)
C79 P2 Cu2 113.81(8)
C73 P3 C91 102.22(11)
C73 P3 C37 104.45(10)
C91 P3 C37 104.11(12)
C73 P3 Cu3 116.83(8)
C91 P3 Cu3 116.49(9)
C37 P3 Cu3 111.25(8)
P1 Cu1 Se6 119.86(3)
P1 Cu1 Se3 107.59(3)
Se6 Cu1 Se3 100.811(18)
P1 Cu1 Cu4 154.16(3)
Se6 Cu1 Cu4 57.350(14)
Se3 Cu1 Cu4 97.877(18)
P1 Cu1 Se5 118.01(3)
Se6 Cu1 Se5 112.896(17)
Se3 Cu1 Se5 91.428(17)
Cu4 Cu1 Se5 55.659(14)
P2 Cu2 Se7 122.46(2)
P2 Cu2 Se6 110.59(3)
Se7 Cu2 Se6 114.120(18)
P2 Cu2 Se4 108.68(3)
Se7 Cu2 Se4 103.379(17)
Se6 Cu2 Se4 92.857(16)
P2 Cu2 Cu4 149.13(3)
Se7 Cu2 Cu4 57.630(14)
Se6 Cu2 Cu4 56.723(14)
Se4 Cu2 Cu4 100.420(16)
P3 Cu3 Se2 107.38(3)
P3 Cu3 Se5 115.74(3)
Se2 Cu3 Se5 108.441(16)
P3 Cu3 Se7 115.09(3)
Se2 Cu3 Se7 95.489(17)
Se5 Cu3 Se7 112.388(17)
P3 Cu3 Cu4 150.71(3)
Se2 Cu3 Cu4 101.581(17)
Se5 Cu3 Cu4 56.935(14)
Se7 Cu3 Cu4 56.668(13)
Se5 Cu4 Se6 121.050(18)
Se5 Cu4 Se7 119.341(19)
Se6 Cu4 Se7 118.759(19)
Se5 Cu4 Cu3 59.675(15)
Se6 Cu4 Cu3 159.13(2)
Se7 Cu4 Cu3 61.061(15)
Se5 Cu4 Cu2 165.83(2)
Se6 Cu4 Cu2 60.416(14)
Se7 Cu4 Cu2 58.599(14)
Cu3 Cu4 Cu2 113.375(19)
Se5 Cu4 Cu1 62.265(15)
Se6 Cu4 Cu1 58.918(15)
Se7 Cu4 Cu1 166.87(2)
Cu3 Cu4 Cu1 115.895(19)
Cu2 Cu4 Cu1 116.237(19)
C67 Se1 In1 104.01(8)
C7 Se2 Cu3 103.94(7)
C7 Se2 In1 104.58(7)
Cu3 Se2 In1 111.246(15)
C85 Se3 Cu1 109.07(10)
C85 Se3 In1 100.00(9)
Cu1 Se3 In1 114.361(15)
C25 Se4 Cu2 114.79(7)
C25 Se4 In1 95.06(7)
Cu2 Se4 In1 111.652(15)
C19 Se5 Cu4 102.39(7)
C19 Se5 Cu3 99.24(7)
Cu4 Se5 Cu3 63.390(15)
C19 Se5 Cu1 117.04(7)
Cu4 Se5 Cu1 62.076(14)
Cu3 Se5 Cu1 118.997(17)
C49 Se6 Cu4 108.19(8)
C49 Se6 Cu1 108.61(8)
Cu4 Se6 Cu1 63.731(15)
C49 Se6 Cu2 105.40(8)
Cu4 Se6 Cu2 62.861(14)
Cu1 Se6 Cu2 123.017(18)
C61 Se7 Cu4 104.87(7)
C61 Se7 Cu2 107.63(8)
Cu4 Se7 Cu2 63.771(15)
C61 Se7 Cu3 111.76(8)
Cu4 Se7 Cu3 62.271(14)
Cu2 Se7 Cu3 118.953(16)
Se1 In1 Se4 111.730(16)
Se1 In1 Se3 112.083(16)
Se4 In1 Se3 113.471(14)
Se1 In1 Se2 107.698(15)
Se4 In1 Se2 103.855(12)
Se3 In1 Se2 107.403(13)

loop_
_geom_bond_atom_site_label_1
_geom_bond_atom_site_label_2
_geom_bond_distance
C1 C2 1.3900
C1 C6 1.3900
C1 P1 1.8307(16)
C2 C3 1.3900
C3 C4 1.3900
C4 C5 1.3900
C5 C6 1.3900
C7 C8 1.3900
C7 C12 1.3900
C7 Se2 1.9224(17)
C8 C9 1.3900
C9 C10 1.3900
C10 C11 1.3900
C11 C12 1.3900
C13 C14 1.3900
C13 C18 1.3900
C13 P1 1.8198(17)
C14 C15 1.3900
C15 C16 1.3900
C16 C17 1.3900
C17 C18 1.3900
C19 C20 1.3900
C19 C24 1.3900
C19 Se5 1.9280(16)
C20 C21 1.3900
C21 C22 1.3900
C22 C23 1.3900
C23 C24 1.3900
C25 C26 1.3900
C25 C30 1.3900
C25 Se4 1.9293(17)
C26 C27 1.3900
C27 C28 1.3900
C28 C29 1.3900
C29 C30 1.3900
C31 C32 1.3900
C31 C36 1.3900
C31 P2 1.8193(19)
C32 C33 1.3900
C33 C34 1.3900
C34 C35 1.3900
C35 C36 1.3900
C37 C38 1.3900
C37 C42 1.3900
C37 P3 1.8229(19)
C38 C39 1.3900
C39 C40 1.3900
C40 C41 1.3900
C41 C42 1.3900
C43 C44 1.3900
C43 C48 1.3900
C43 P2 1.8320(17)
C44 C45 1.3900
C45 C46 1.3900
C46 C47 1.3900
C47 C48 1.3900
C49 C50 1.3900
C49 C54 1.3900
C49 Se6 1.9107(19)
C50 C51 1.3900
C51 C52 1.3900
C52 C53 1.3900
C53 C54 1.3900
C55 C56 1.3900
C55 C60 1.3900
C55 P1 1.8333(19)
C56 C57 1.3900
C57 C58 1.3900
C58 C59 1.3900
C59 C60 1.3900
C61 C62 1.3900
C61 C66 1.3900
C61 Se7 1.9160(17)
C62 C63 1.3900
C63 C64 1.3900
C64 C65 1.3900
C65 C66 1.3900
C67 C68 1.3900
C67 C72 1.3900
C67 Se1 1.914(2)
C68 C69 1.3900
C69 C70 1.3900
C70 C71 1.3900
C71 C72 1.3900
C73 C74 1.3900
C73 C78 1.3900
C73 P3 1.8133(16)
C74 C75 1.3900
C75 C76 1.3900
C76 C77 1.3900
C77 C78 1.3900
C79 C80 1.3900
C79 C84 1.3900
C79 P2 1.8317(17)
C80 C81 1.3900
C81 C82 1.3900
C82 C83 1.3900
C83 C84 1.3900
C85 C86 1.3900
C85 C90 1.3900
C85 Se3 1.914(2)
C86 C87 1.3900
C87 C88 1.3900
C88 C89 1.3900
C89 C90 1.3900
C91 C92 1.3900
C91 C96 1.3900
C91 P3 1.819(2)
C92 C93 1.3900
C93 C94 1.3900
C94 C95 1.3900
C95 C96 1.3900
P1 Cu1 2.2502(9)
P2 Cu2 2.2486(8)
P3 Cu3 2.2458(9)
Cu1 Se6 2.4821(5)
Cu1 Se3 2.5037(5)
Cu1 Cu4 2.5989(5)
Cu1 Se5 2.6035(5)
Cu2 Se7 2.4716(5)
Cu2 Se6 2.5383(5)
Cu2 Se4 2.5525(5)
Cu2 Cu4 2.5975(5)
Cu3 Se2 2.4857(5)
Cu3 Se5 2.5015(5)
Cu3 Se7 2.5617(5)
Cu3 Cu4 2.5910(5)
Cu4 Se5 2.4287(5)
Cu4 Se6 2.4403(5)
Cu4 Se7 2.4457(5)
Se1 In1 2.5355(4)
Se2 In1 2.5934(4)
Se3 In1 2.5907(4)
Se4 In1 2.5821(4)
